data_4103290
loop_
_publ_author_name
'Airon C. Soegiarto'
'Angiolina Comotti'
'Michael D. Ward'

_publ_section_title
;
 Controlled Orientation of Polyconjugated Guest Molecules in Tunable Host
 Cavities
;
_journal_name_full 'Journal of the American Chemical Society'
_journal_page_first 14603
_journal_page_last 14616
_journal_paper_doi 10.1021/ja106106d
_journal_volume 132
_journal_year 2010
_chemical_formula_sum 'C50 H50 N14 O6 S2'
_chemical_formula_weight 1007.16
_chemical_name_systematic
; 
 ? 
;
_space_group_IT_number 14
_symmetry_cell_setting monoclinic
_symmetry_space_group_name_Hall '-P 2yn'
_symmetry_space_group_name_H-M 'P 1 21/n 1'
_atom_sites_solution_hydrogens geom
_atom_sites_solution_primary direct
_atom_sites_solution_secondary difmap
_audit_creation_method SHELXL-97
_cell_angle_alpha 90.00
_cell_angle_beta 90.103(3)
_cell_angle_gamma 90.00
_cell_formula_units_Z 2
_cell_length_a 7.5750(11)
_cell_length_b 29.220(4)
_cell_length_c 11.6324(18)
_cell_measurement_reflns_used 9944
_cell_measurement_temperature 200(2)
_cell_measurement_theta_max 26.34
_cell_measurement_theta_min 2.79
_cell_volume 2574.7(7)
_computing_cell_refinement 'Bruker SAINT'
_computing_data_collection 'Bruker APEX2'
_computing_data_reduction 'Bruker SAINT'
_computing_molecular_graphics 'Bruker SHELXTL'
_computing_publication_material 'Bruker SHELXTL'
_computing_structure_refinement 'SHELXL-97 (Sheldrick, 2008)'
_computing_structure_solution 'SHELXS-97 (Sheldrick, 2008)'
_diffrn_ambient_temperature 200(2)
_diffrn_measured_fraction_theta_full 0.999
_diffrn_measured_fraction_theta_max 0.999
_diffrn_measurement_device_type 'Bruker APEX-II CCD'
_diffrn_measurement_method '\f and \w scans'
_diffrn_radiation_monochromator graphite
_diffrn_radiation_source 'fine-focus sealed tube'
_diffrn_radiation_type MoK\a
_diffrn_radiation_wavelength 0.71073
_diffrn_reflns_av_R_equivalents 0.0214
_diffrn_reflns_av_sigmaI/netI 0.0138
_diffrn_reflns_limit_h_max 9
_diffrn_reflns_limit_h_min -9
_diffrn_reflns_limit_k_max 36
_diffrn_reflns_limit_k_min -36
_diffrn_reflns_limit_l_max 14
_diffrn_reflns_limit_l_min -14
_diffrn_reflns_number 34956
_diffrn_reflns_theta_full 26.35
_diffrn_reflns_theta_max 26.35
_diffrn_reflns_theta_min 0.70
_exptl_absorpt_coefficient_mu 0.166
_exptl_absorpt_correction_T_max 0.9787
_exptl_absorpt_correction_T_min 0.8813
_exptl_absorpt_correction_type multi-scan
_exptl_absorpt_process_details sadabs
_exptl_crystal_colour orange
_exptl_crystal_density_diffrn 1.299
_exptl_crystal_density_method 'not measured'
_exptl_crystal_description slab
_exptl_crystal_F_000 1056
_exptl_crystal_size_max 0.78
_exptl_crystal_size_mid 0.31
_exptl_crystal_size_min 0.13
_refine_diff_density_max 0.204
_refine_diff_density_min -0.322
_refine_diff_density_rms 0.038
_refine_ls_extinction_method none
_refine_ls_goodness_of_fit_ref 1.039
_refine_ls_hydrogen_treatment constr
_refine_ls_matrix_type full
_refine_ls_number_parameters 453
_refine_ls_number_reflns 5275
_refine_ls_number_restraints 93
_refine_ls_restrained_S_all 1.035
_refine_ls_R_factor_all 0.0318
_refine_ls_R_factor_gt 0.0290
_refine_ls_shift/su_max 0.001
_refine_ls_shift/su_mean 0.000
_refine_ls_structure_factor_coef Fsqd
_refine_ls_weighting_details 'calc w=1/[\s^2^(Fo^2^)+(0.0481P)^2^+0.3429P] where P=(Fo^2^+2Fc^2^)/3'
_refine_ls_weighting_scheme calc
_refine_ls_wR_factor_gt 0.0792
_refine_ls_wR_factor_ref 0.0825
_reflns_number_gt 4967
_reflns_number_total 5275
_reflns_threshold_expression >2sigma(I)
_cod_data_source_file ja106106d_si_015.cif
_cod_data_source_block GDS_16
_cod_database_code 4103290

loop_
_symmetry_equiv_pos_as_xyz
'x, y, z'
'-x+1/2, y+1/2, -z+1/2'
'-x, -y, -z'
'x-1/2, -y-1/2, z-1/2'

loop_
_atom_site_label
_atom_site_type_symbol
_atom_site_fract_x
_atom_site_fract_y
_atom_site_fract_z
_atom_site_U_iso_or_equiv
_atom_site_adp_type
_atom_site_occupancy
_atom_site_symmetry_multiplicity
_atom_site_calc_flag
_atom_site_refinement_flags
_atom_site_disorder_assembly
_atom_site_disorder_group
S1 S 0.01047(5) 0.205987(11) 0.85545(3) 0.03888(9) Uani 1 1 d . . .
C1 C 0.50955(19) 0.23952(4) 0.69966(10) 0.0376(3) Uani 1 1 d . . .
N1 N 0.66123(16) 0.24726(5) 0.64834(12) 0.0524(3) Uani 1 1 d . . .
H1A H 0.7607 0.2442 0.6867 0.063 Uiso 1 1 calc R . .
H1B H 0.6632 0.2555 0.5756 0.063 Uiso 1 1 calc R . .
O1 O 0.01525(15) 0.21232(3) 0.73165(8) 0.0459(2) Uani 1 1 d . . .
C2 C 0.00821(18) 0.14653(4) 0.88241(10) 0.0374(3) Uani 1 1 d . . .
N2 N 0.35958(16) 0.24421(4) 0.64233(11) 0.0458(3) Uani 1 1 d . . .
H2A H 0.3611 0.2525 0.5696 0.055 Uiso 1 1 calc R . .
H2B H 0.2583 0.2390 0.6769 0.055 Uiso 1 1 calc R . .
O2 O 0.16869(13) 0.22372(4) 0.91230(9) 0.0457(2) Uani 1 1 d . . .
C3 C -0.05885(19) 0.13104(5) 0.98700(11) 0.0435(3) Uani 1 1 d . . .
H3 H -0.1069 0.1522 1.0405 0.052 Uiso 1 1 calc R . .
N3 N 0.50713(17) 0.22710(4) 0.80892(9) 0.0429(2) Uani 1 1 d . . .
H3A H 0.6068 0.2240 0.8471 0.051 Uiso 1 1 calc R . .
H3B H 0.4058 0.2219 0.8435 0.051 Uiso 1 1 calc R . .
O3 O -0.14910(13) 0.22449(4) 0.90771(9) 0.0464(2) Uani 1 1 d . . .
C4 C -0.05528(19) 0.08517(5) 1.01257(11) 0.0444(3) Uani 1 1 d . . .
H4 H -0.0998 0.0745 1.0840 0.053 Uiso 1 1 calc R . .
N4 N 0.02233(19) 0.00607(4) 0.95132(9) 0.0470(3) Uani 1 1 d . . .
C5 C 0.0142(2) 0.05444(5) 0.93282(10) 0.0414(3) Uani 1 1 d . . .
C6 C 0.0782(2) 0.06971(5) 0.82814(12) 0.0478(3) Uani 1 1 d . . .
H6 H 0.1229 0.0484 0.7737 0.057 Uiso 1 1 calc R . .
C7 C 0.07682(19) 0.11608(5) 0.80282(11) 0.0435(3) Uani 1 1 d . . .
H7 H 0.1224 0.1268 0.7318 0.052 Uiso 1 1 calc R . .
N7 N 0.01246(18) 0.00550(4) 0.44892(9) 0.0418(2) Uani 1 1 d . . .
C20 C 0.0385(3) 0.14599(5) 0.38007(14) 0.0601(4) Uani 1 1 d . . .
H20 H 0.0491 0.1778 0.3640 0.072 Uiso 1 1 calc R . .
C21 C -0.0372(3) 0.13179(5) 0.48202(14) 0.0591(4) Uani 1 1 d . . .
H21 H -0.0803 0.1539 0.5349 0.071 Uiso 1 1 calc R . .
C22 C -0.0506(2) 0.08577(5) 0.50768(12) 0.0487(3) Uani 1 1 d . . .
H22 H -0.1031 0.0761 0.5777 0.058 Uiso 1 1 calc R . .
C23 C 0.01367(19) 0.05381(4) 0.42967(10) 0.0396(3) Uani 1 1 d . . .
C24 C 0.0843(2) 0.06798(5) 0.32560(12) 0.0460(3) Uani 1 1 d . . .
H24 H 0.1228 0.0460 0.2710 0.055 Uiso 1 1 calc R . .
C25 C 0.0987(2) 0.11427(6) 0.30143(14) 0.0541(4) Uani 1 1 d . . .
H25 H 0.1497 0.1241 0.2311 0.065 Uiso 1 1 calc R . .
N5 N 0.4447(6) 0.96605(15) 0.7393(4) 0.0546(10) Uani 0.561(7) 1 d PDU A 1
N6 N 0.5324(4) 0.99830(14) 0.7792(3) 0.0541(10) Uani 0.561(7) 1 d PDU A 1
C8 C 0.507(3) 1.1231(4) 0.6033(13) 0.0546(18) Uani 0.561(7) 1 d PDU A 1
H8A H 0.4961 1.1521 0.5671 0.066 Uiso 0.561(7) 1 calc PR A 1
C9 C 0.6025(13) 1.1189(3) 0.7043(8) 0.0582(18) Uani 0.561(7) 1 d PD A 1
H9A H 0.6674 1.1441 0.7341 0.070 Uiso 0.561(7) 1 calc PR A 1
C10 C 0.6018(10) 1.0770(3) 0.7612(7) 0.0513(18) Uani 0.561(7) 1 d PD A 1
H10A H 0.6605 1.0744 0.8332 0.062 Uiso 0.561(7) 1 calc PR A 1
C11 C 0.5192(9) 1.0397(2) 0.7165(5) 0.0447(13) Uani 0.561(7) 1 d PDU A 1
C12 C 0.430(2) 1.0438(4) 0.6130(9) 0.052(2) Uani 0.561(7) 1 d PD A 1
H12A H 0.3704 1.0181 0.5817 0.063 Uiso 0.561(7) 1 calc PR A 1
C13 C 0.427(2) 1.0848(4) 0.5551(12) 0.058(3) Uani 0.561(7) 1 d PD A 1
H13A H 0.3712 1.0869 0.4822 0.070 Uiso 0.561(7) 1 calc PR A 1
C14 C 0.4902(13) 0.8329(4) 0.8868(8) 0.065(3) Uani 0.561(7) 1 d PDU A 1
H14A H 0.4978 0.8016 0.9083 0.078 Uiso 0.561(7) 1 calc PR A 1
C15 C 0.554(2) 0.8674(4) 0.9575(10) 0.071(3) Uani 0.561(7) 1 d PD A 1
H15A H 0.5985 0.8616 1.0325 0.085 Uiso 0.561(7) 1 calc PR A 1
C16 C 0.547(2) 0.9113(4) 0.9104(10) 0.072(2) Uani 0.561(7) 1 d PD A 1
H16A H 0.5912 0.9355 0.9569 0.086 Uiso 0.561(7) 1 calc PR A 1
C17 C 0.483(2) 0.9234(3) 0.8040(10) 0.058(2) Uani 0.561(7) 1 d PDU A 1
C18 C 0.3954(16) 0.8899(2) 0.7434(8) 0.0495(15) Uani 0.561(7) 1 d PD A 1
H18A H 0.3253 0.8965 0.6776 0.059 Uiso 0.561(7) 1 calc PR A 1
C19 C 0.4165(16) 0.8459(3) 0.7852(8) 0.073(4) Uani 0.561(7) 1 d PD A 1
H19A H 0.3744 0.8220 0.7372 0.088 Uiso 0.561(7) 1 calc PR A 1
N5' N 0.5057(5) 0.97303(18) 0.8110(3) 0.0517(12) Uani 0.439(7) 1 d PDU A 2
N6' N 0.4655(7) 0.98365(18) 0.7121(4) 0.0490(12) Uani 0.439(7) 1 d PDU A 2
C8' C 0.523(3) 1.1220(5) 0.6280(15) 0.056(3) Uani 0.439(7) 1 d PDU A 2
H8'A H 0.5437 1.1528 0.6054 0.068 Uiso 0.439(7) 1 calc PR A 2
C9' C 0.433(3) 1.0922(5) 0.5538(14) 0.048(3) Uani 0.439(7) 1 d PD A 2
H9'A H 0.3828 1.1031 0.4842 0.058 Uiso 0.439(7) 1 calc PR A 2
C10' C 0.419(3) 1.0462(5) 0.5841(12) 0.0447(18) Uani 0.439(7) 1 d PD A 2
H10B H 0.3643 1.0251 0.5331 0.054 Uiso 0.439(7) 1 calc PR A 2
C11' C 0.4845(11) 1.0313(3) 0.6875(7) 0.0403(13) Uani 0.439(7) 1 d PDU A 2
C12' C 0.5687(13) 1.0610(3) 0.7610(10) 0.054(2) Uani 0.439(7) 1 d PD A 2
H12B H 0.6176 1.0500 0.8311 0.065 Uiso 0.439(7) 1 calc PR A 2
C13' C 0.5822(18) 1.1070(4) 0.7326(9) 0.057(3) Uani 0.439(7) 1 d PD A 2
H13B H 0.6322 1.1280 0.7857 0.068 Uiso 0.439(7) 1 calc PR A 2
C14' C 0.4934(19) 0.8382(4) 0.8990(8) 0.065(4) Uani 0.439(7) 1 d PDU A 2
H14B H 0.5016 0.8084 0.9314 0.078 Uiso 0.439(7) 1 calc PR A 2
C15' C 0.4128(15) 0.8437(3) 0.7924(10) 0.055(4) Uani 0.439(7) 1 d PD A 2
H15B H 0.3593 0.8198 0.7492 0.066 Uiso 0.439(7) 1 calc PR A 2
C16' C 0.422(2) 0.8891(4) 0.7584(12) 0.077(4) Uani 0.439(7) 1 d PD A 2
H16B H 0.3957 0.8958 0.6803 0.092 Uiso 0.439(7) 1 calc PR A 2
C17' C 0.466(3) 0.9249(4) 0.8277(14) 0.061(3) Uani 0.439(7) 1 d PDU A 2
C18' C 0.554(3) 0.9198(5) 0.9304(14) 0.069(3) Uani 0.439(7) 1 d PD A 2
H18B H 0.6013 0.9440 0.9750 0.083 Uiso 0.439(7) 1 calc PR A 2
C19' C 0.561(2) 0.8746(5) 0.9583(11) 0.084(6) Uani 0.439(7) 1 d PD A 2
H19B H 0.6213 0.8674 1.0278 0.100 Uiso 0.439(7) 1 calc PR A 2

loop_
_atom_site_aniso_label
_atom_site_aniso_U_11
_atom_site_aniso_U_22
_atom_site_aniso_U_33
_atom_site_aniso_U_23
_atom_site_aniso_U_13
_atom_site_aniso_U_12
S1 0.02889(15) 0.05483(17) 0.03293(15) -0.00335(12) -0.00269(15) 0.00073(14)
C1 0.0344(6) 0.0377(5) 0.0407(6) 0.0029(5) -0.0026(6) 0.0020(5)
N1 0.0346(6) 0.0799(9) 0.0426(6) 0.0185(7) -0.0023(5) -0.0045(6)
O1 0.0433(5) 0.0594(5) 0.0349(4) 0.0015(4) -0.0024(5) -0.0003(5)
C2 0.0261(5) 0.0553(7) 0.0309(5) -0.0023(5) -0.0032(5) 0.0000(6)
N2 0.0340(6) 0.0610(7) 0.0423(6) 0.0107(6) -0.0015(5) 0.0032(5)
O2 0.0326(5) 0.0647(6) 0.0399(5) -0.0080(5) -0.0017(4) -0.0051(4)
C3 0.0400(7) 0.0592(8) 0.0314(6) -0.0061(6) 0.0048(5) 0.0051(6)
N3 0.0327(5) 0.0563(6) 0.0395(5) 0.0073(5) -0.0024(5) 0.0011(5)
O3 0.0336(5) 0.0624(6) 0.0432(5) -0.0063(5) -0.0026(4) 0.0058(4)
C4 0.0402(7) 0.0630(8) 0.0301(6) -0.0001(6) 0.0047(5) 0.0023(6)
N4 0.0480(7) 0.0564(6) 0.0365(5) -0.0018(5) 0.0033(5) 0.0026(6)
C5 0.0356(7) 0.0553(7) 0.0333(6) -0.0030(5) -0.0002(6) 0.0008(6)
C6 0.0472(8) 0.0600(8) 0.0362(7) -0.0070(6) 0.0072(6) 0.0039(7)
C7 0.0405(7) 0.0609(8) 0.0291(6) -0.0009(6) 0.0060(5) 0.0005(6)
N7 0.0413(6) 0.0476(5) 0.0366(5) -0.0039(4) 0.0001(5) -0.0008(5)
C20 0.0737(12) 0.0466(7) 0.0599(9) 0.0077(7) -0.0104(9) 0.0007(8)
C21 0.0759(13) 0.0495(8) 0.0519(8) -0.0061(6) -0.0031(8) 0.0107(8)
C22 0.0550(9) 0.0527(8) 0.0384(7) -0.0017(6) 0.0010(6) 0.0060(6)
C23 0.0361(7) 0.0457(6) 0.0369(6) -0.0024(5) -0.0054(6) -0.0004(6)
C24 0.0449(8) 0.0542(8) 0.0388(7) -0.0032(6) -0.0017(6) 0.0009(6)
C25 0.0552(9) 0.0626(9) 0.0444(8) 0.0107(7) -0.0026(7) -0.0039(7)
N5 0.0439(16) 0.069(3) 0.050(2) -0.0018(18) -0.0024(15) -0.0065(17)
N6 0.0431(15) 0.071(2) 0.0480(16) -0.0067(16) -0.0047(12) 0.0001(14)
C8 0.045(4) 0.055(3) 0.063(4) -0.008(2) -0.014(3) 0.011(2)
C9 0.048(3) 0.055(4) 0.072(5) -0.018(3) -0.012(3) 0.006(3)
C10 0.047(3) 0.054(5) 0.053(3) -0.016(3) -0.013(2) 0.011(3)
C11 0.032(3) 0.058(3) 0.043(3) -0.018(2) -0.006(2) 0.000(2)
C12 0.047(3) 0.063(3) 0.046(5) -0.009(3) -0.002(4) -0.008(3)
C13 0.045(3) 0.075(7) 0.054(5) -0.012(4) -0.012(3) -0.005(4)
C14 0.036(3) 0.069(3) 0.091(6) 0.003(3) 0.013(3) 0.006(3)
C15 0.050(5) 0.095(5) 0.068(7) 0.020(4) -0.007(4) 0.012(3)
C16 0.054(3) 0.076(4) 0.085(6) -0.041(4) 0.002(4) -0.012(3)
C17 0.041(4) 0.068(3) 0.064(4) 0.002(3) 0.028(4) 0.000(2)
C18 0.044(3) 0.062(3) 0.043(3) 0.009(2) -0.004(2) 0.0028(19)
C19 0.076(7) 0.104(8) 0.040(4) 0.005(4) 0.003(4) -0.014(5)
N5' 0.0453(18) 0.068(3) 0.041(2) -0.0015(17) -0.0063(17) 0.0008(19)
N6' 0.045(2) 0.059(3) 0.043(3) -0.0048(19) -0.0056(18) -0.004(2)
C8' 0.044(5) 0.048(4) 0.077(9) -0.010(4) -0.009(6) -0.003(3)
C9' 0.051(6) 0.044(3) 0.049(5) 0.004(3) 0.005(4) 0.007(3)
C10' 0.044(3) 0.052(4) 0.038(5) -0.002(3) -0.005(4) 0.000(2)
C11' 0.032(3) 0.053(3) 0.036(4) -0.010(3) -0.004(2) 0.000(2)
C12' 0.050(4) 0.048(6) 0.063(4) 0.000(4) -0.005(3) 0.002(3)
C13' 0.052(3) 0.062(7) 0.056(4) -0.016(4) -0.006(3) -0.008(4)
C14' 0.072(7) 0.087(7) 0.036(3) 0.032(4) 0.008(4) 0.012(5)
C15' 0.039(5) 0.049(5) 0.077(9) 0.009(4) 0.006(5) -0.005(3)
C16' 0.047(5) 0.135(9) 0.048(4) 0.045(5) -0.002(3) 0.012(4)
C17' 0.045(5) 0.066(4) 0.072(7) -0.003(3) 0.036(5) 0.002(3)
C18' 0.040(3) 0.092(6) 0.077(5) -0.050(4) 0.002(3) -0.007(4)
C19' 0.038(5) 0.161(14) 0.053(7) -0.026(7) -0.002(5) 0.005(7)

loop_
_atom_type_symbol
_atom_type_description
_atom_type_scat_dispersion_real
_atom_type_scat_dispersion_imag
_atom_type_scat_source
C C 0.0033 0.0016 'International Tables Vol C Tables 4.2.6.8 and 6.1.1.4'
H H 0.0000 0.0000 'International Tables Vol C Tables 4.2.6.8 and 6.1.1.4'
N N 0.0061 0.0033 'International Tables Vol C Tables 4.2.6.8 and 6.1.1.4'
O O 0.0106 0.0060 'International Tables Vol C Tables 4.2.6.8 and 6.1.1.4'
S S 0.1246 0.1234 'International Tables Vol C Tables 4.2.6.8 and 6.1.1.4'

loop_
_geom_angle_atom_site_label_1
_geom_angle_atom_site_label_2
_geom_angle_atom_site_label_3
_geom_angle
_geom_angle_site_symmetry_1
O1 S1 O3 112.85(7) .
O1 S1 O2 112.41(7) .
O3 S1 O2 111.07(5) .
O1 S1 C2 107.56(6) .
O3 S1 C2 106.42(7) .
O2 S1 C2 106.05(6) .
N1 C1 N3 119.81(13) .
N1 C1 N2 120.22(11) .
N3 C1 N2 119.97(13) .
C1 N1 H1A 120.0 .
C1 N1 H1B 120.0 .
H1A N1 H1B 120.0 .
C7 C2 C3 120.79(12) .
C7 C2 S1 120.62(10) .
C3 C2 S1 118.55(10) .
C1 N2 H2A 120.0 .
C1 N2 H2B 120.0 .
H2A N2 H2B 120.0 .
C4 C3 C2 119.91(12) .
C4 C3 H3 120.0 .
C2 C3 H3 120.0 .
C1 N3 H3A 120.0 .
C1 N3 H3B 120.0 .
H3A N3 H3B 120.0 .
C3 C4 C5 119.45(12) .
C3 C4 H4 120.3 .
C5 C4 H4 120.3 .
N4 N4 C5 114.20(14) 3_557
C6 C5 C4 120.68(13) .
C6 C5 N4 115.82(12) .
C4 C5 N4 123.50(12) .
C5 C6 C7 119.93(13) .
C5 C6 H6 120.0 .
C7 C6 H6 120.0 .
C2 C7 C6 119.22(12) .
C2 C7 H7 120.4 .
C6 C7 H7 120.4 .
N7 N7 C23 113.91(13) 3_556
C25 C20 C21 120.33(14) .
C25 C20 H20 119.8 .
C21 C20 H20 119.8 .
C22 C21 C20 120.58(14) .
C22 C21 H21 119.7 .
C20 C21 H21 119.7 .
C21 C22 C23 119.13(14) .
C21 C22 H22 120.4 .
C23 C22 H22 120.4 .
C24 C23 C22 120.31(13) .
C24 C23 N7 115.72(12) .
C22 C23 N7 123.96(12) .
C25 C24 C23 119.93(14) .
C25 C24 H24 120.0 .
C23 C24 H24 120.0 .
C20 C25 C24 119.66(14) .
C20 C25 H25 120.2 .
C24 C25 H25 120.2 .
N6 N5 C17 110.0(7) .
N5 N6 C11 114.7(5) .
C9 C8 C13 119.7(9) .
C9 C8 H8A 120.1 .
C13 C8 H8A 120.1 .
C8 C9 C10 118.7(9) .
C8 C9 H9A 120.6 .
C10 C9 H9A 120.6 .
C11 C10 C9 121.6(8) .
C11 C10 H10A 119.2 .
C9 C10 H10A 119.2 .
C10 C11 C12 119.1(7) .
C10 C11 N6 117.1(6) .
C12 C11 N6 123.8(7) .
C13 C12 C11 120.6(10) .
C13 C12 H12A 119.7 .
C11 C12 H12A 119.7 .
C12 C13 C8 119.9(10) .
C12 C13 H13A 120.1 .
C8 C13 H13A 120.1 .
C19 C14 C15 116.9(8) .
C19 C14 H14A 121.6 .
C15 C14 H14A 121.6 .
C14 C15 C16 115.0(8) .
C14 C15 H15A 122.5 .
C16 C15 H15A 122.5 .
C17 C16 C15 127.0(8) .
C17 C16 H16A 116.5 .
C15 C16 H16A 116.5 .
C16 C17 C18 116.6(7) .
C16 C17 N5 137.8(9) .
C18 C17 N5 104.0(9) .
C17 C18 C19 115.1(9) .
C17 C18 H18A 122.4 .
C19 C18 H18A 122.4 .
C14 C19 C18 127.8(9) .
C14 C19 H19A 116.1 .
C18 C19 H19A 116.1 .
N6' N5' C17' 108.6(9) .
N5' N6' C11' 114.1(6) .
C13' C8' C9' 120.5(10) .
C13' C8' H8'A 119.8 .
C9' C8' H8'A 119.8 .
C10' C9' C8' 118.7(13) .
C10' C9' H9'A 120.7 .
C8' C9' H9'A 120.7 .
C11' C10' C9' 120.0(13) .
C11' C10' H10B 120.0 .
C9' C10' H10B 120.0 .
C10' C11' C12' 120.9(9) .
C10' C11' N6' 116.6(8) .
C12' C11' N6' 122.5(7) .
C11' C12' C13' 119.8(10) .
C11' C12' H12B 120.1 .
C13' C12' H12B 120.1 .
C8' C13' C12' 119.9(11) .
C8' C13' H13B 120.1 .
C12' C13' H13B 120.1 .
C19' C14' C15' 121.7(9) .
C19' C14' H14B 119.1 .
C15' C14' H14B 119.1 .
C16' C15' C14' 110.0(9) .
C16' C15' H15B 125.0 .
C14' C15' H15B 125.0 .
C17' C16' C15' 125.4(11) .
C17' C16' H16B 117.3 .
C15' C16' H16B 117.3 .
C16' C17' C18' 123.3(10) .
C16' C17' N5' 135.7(13) .
C18' C17' N5' 97.0(13) .
C19' C18' C17' 109.5(10) .
C19' C18' H18B 125.3 .
C17' C18' H18B 125.3 .
C18' C19' C14' 128.1(11) .
C18' C19' H19B 115.9 .
C14' C19' H19B 115.9 .

loop_
_geom_bond_atom_site_label_1
_geom_bond_atom_site_label_2
_geom_bond_distance
_geom_bond_site_symmetry_2
S1 O1 1.4525(9) .
S1 O3 1.4579(10) .
S1 O2 1.4626(10) .
S1 C2 1.7655(13) .
C1 N1 1.3154(18) .
C1 N3 1.3220(16) .
C1 N2 1.3233(18) .
N1 H1A 0.8800 .
N1 H1B 0.8800 .
C2 C7 1.3858(18) .
C2 C3 1.3948(18) .
N2 H2A 0.8800 .
N2 H2B 0.8800 .
C3 C4 1.373(2) .
C3 H3 0.9500 .
N3 H3A 0.8800 .
N3 H3B 0.8800 .
C4 C5 1.3950(19) .
C4 H4 0.9500 .
N4 N4 1.235(2) 3_557
N4 C5 1.4310(18) .
C5 C6 1.3852(19) .
C6 C7 1.386(2) .
C6 H6 0.9500 .
C7 H7 0.9500 .
N7 N7 1.246(2) 3_556
N7 C23 1.4291(17) .
C20 C25 1.380(2) .
C20 C21 1.382(2) .
C20 H20 0.9500 .
C21 C22 1.381(2) .
C21 H21 0.9500 .
C22 C23 1.3908(19) .
C22 H22 0.9500 .
C23 C24 1.3877(19) .
C24 C25 1.386(2) .
C24 H24 0.9500 .
C25 H25 0.9500 .
N5 N6 1.243(6) .
N5 C17 1.486(9) .
N6 C11 1.417(7) .
C8 C9 1.383(11) .
C8 C13 1.390(10) .
C8 H8A 0.9500 .
C9 C10 1.391(7) .
C9 H9A 0.9500 .
C10 C11 1.360(6) .
C10 H10A 0.9500 .
C11 C12 1.383(8) .
C12 C13 1.374(9) .
C12 H12A 0.9500 .
C13 H13A 0.9500 .
C14 C19 1.361(10) .
C14 C15 1.388(11) .
C14 H14A 0.9500 .
C15 C16 1.397(10) .
C15 H15A 0.9500 .
C16 C17 1.373(10) .
C16 H16A 0.9500 .
C17 C18 1.378(11) .
C18 C19 1.381(10) .
C18 H18A 0.9500 .
C19 H19A 0.9500 .
N5' N6' 1.230(7) .
N5' C17' 1.451(11) .
N6' C11' 1.430(9) .
C8' C13' 1.367(12) .
C8' C9' 1.403(13) .
C8' H8'A 0.9500 .
C9' C10' 1.394(12) .
C9' H9'A 0.9500 .
C10' C11' 1.370(9) .
C10' H10B 0.9500 .
C11' C12' 1.373(7) .
C12' C13' 1.389(8) .
C12' H12B 0.9500 .
C13' H13B 0.9500 .
C14' C19' 1.366(12) .
C14' C15' 1.390(12) .
C14' H14B 0.9500 .
C15' C16' 1.388(12) .
C15' H15B 0.9500 .
C16' C17' 1.361(12) .
C16' H16B 0.9500 .
C17' C18' 1.374(13) .
C18' C19' 1.362(12) .
C18' H18B 0.9500 .
C19' H19B 0.9500 .

loop_
_geom_hbond_atom_site_label_D
_geom_hbond_atom_site_label_H
_geom_hbond_atom_site_label_A
_geom_hbond_distance_DH
_geom_hbond_distance_HA
_geom_hbond_distance_DA
_geom_hbond_angle_DHA
_geom_hbond_site_symmetry_A
N2 H2A O3 0.88 2.00 2.8790(17) 175.3 4_665
N2 H2B O1 0.88 2.10 2.9598(17) 165.6 .
N3 H3A O3 0.88 1.98 2.8454(16) 168.5 1_655
N3 H3B O2 0.88 1.97 2.8354(16) 168.0 .
N1 H1A O1 0.88 2.20 3.0271(17) 155.8 1_655
N1 H1B O2 0.88 1.99 2.8744(17) 178.2 4_665

loop_
_geom_torsion_atom_site_label_1
_geom_torsion_atom_site_label_2
_geom_torsion_atom_site_label_3
_geom_torsion_atom_site_label_4
_geom_torsion
_geom_torsion_site_symmetry_1
O1 S1 C2 C7 24.88(14) .
O3 S1 C2 C7 146.07(11) .
O2 S1 C2 C7 -95.59(12) .
O1 S1 C2 C3 -157.16(11) .
O3 S1 C2 C3 -35.97(13) .
O2 S1 C2 C3 82.37(12) .
C7 C2 C3 C4 0.8(2) .
S1 C2 C3 C4 -177.15(11) .
C2 C3 C4 C5 -0.6(2) .
C3 C4 C5 C6 -0.5(2) .
C3 C4 C5 N4 -179.49(14) .
N4 N4 C5 C6 174.48(18) 3_557
N4 N4 C5 C4 -6.5(3) 3_557
C4 C5 C6 C7 1.4(2) .
N4 C5 C6 C7 -179.58(14) .
C3 C2 C7 C6 0.0(2) .
S1 C2 C7 C6 177.96(11) .
C5 C6 C7 C2 -1.1(2) .
C25 C20 C21 C22 1.2(3) .
C20 C21 C22 C23 0.2(3) .
C21 C22 C23 C24 -2.4(2) .
C21 C22 C23 N7 177.71(15) .
N7 N7 C23 C24 164.23(17) 3_556
N7 N7 C23 C22 -15.9(2) 3_556
C22 C23 C24 C25 3.1(2) .
N7 C23 C24 C25 -177.02(14) .
C21 C20 C25 C24 -0.6(3) .
C23 C24 C25 C20 -1.6(2) .
C17 N5 N6 C11 174.0(7) .
C13 C8 C9 C10 -6(3) .
C8 C9 C10 C11 4.2(16) .
C9 C10 C11 C12 -1.5(13) .
C9 C10 C11 N6 177.5(7) .
N5 N6 C11 C10 175.1(5) .
N5 N6 C11 C12 -5.9(11) .
C10 C11 C12 C13 1(2) .
N6 C11 C12 C13 -177.9(13) .
C11 C12 C13 C8 -3(3) .
C9 C8 C13 C12 6(3) .
C19 C14 C15 C16 -5.2(19) .
C14 C15 C16 C17 1(3) .
C15 C16 C17 C18 9(3) .
C15 C16 C17 N5 172.2(16) .
N6 N5 C17 C16 23(2) .
N6 N5 C17 C18 -173.1(8) .
C16 C17 C18 C19 -14(2) .
N5 C17 C18 C19 177.8(10) .
C15 C14 C19 C18 -0.5(19) .
C17 C18 C19 C14 11(2) .
C17' N5' N6' C11' 175.0(10) .
C13' C8' C9' C10' -6(4) .
C8' C9' C10' C11' 3(3) .
C9' C10' C11' C12' -2(3) .
C9' C10' C11' N6' -179.8(17) .
N5' N6' C11' C10' -171.4(12) .
N5' N6' C11' C12' 10.8(11) .
C10' C11' C12' C13' 2.5(18) .
N6' C11' C12' C13' -179.7(10) .
C9' C8' C13' C12' 7(3) .
C11' C12' C13' C8' -5(2) .
C19' C14' C15' C16' 3(2) .
C14' C15' C16' C17' -14(2) .
C15' C16' C17' C18' 19(3) .
C15' C16' C17' N5' 170.6(19) .
N6' N5' C17' C16' 12(3) .
N6' N5' C17' C18' 168.2(12) .
C16' C17' C18' C19' -10(3) .
N5' C17' C18' C19' -170.4(15) .
C17' C18' C19' C14' -1(3) .
C15' C14' C19' C18' 4(3) .
